data_7240310
loop_
_publ_author_name
'Gan, Ziyu'
'Li, Guoqing'
'Yan, Qiuli'
'Deng, Weiseng'
'Jiang, Yuan-Ye'
'Yang, Daoshan'

_publ_section_title
;
 Visible-light-promoted oxidative desulphurisation: a strategy for the
 preparation of unsymmetrical ureas from isothiocyanates and amines using
 molecular oxygen
;
_journal_issue 9
_journal_name_full 'Green Chemistry'
_journal_page_first 2956
_journal_page_last 2962
_journal_paper_doi 10.1039/D0GC00070A
_journal_volume 22
_journal_year 2020
_chemical_formula_sum 'C13 H14 N2 O S'
_chemical_formula_weight 246.32
_space_group_IT_number 19
_space_group_name_Hall 'P 2ac 2ab'
_space_group_name_H-M_alt 'P 21 21 21'
_symmetry_cell_setting orthorhombic
_symmetry_space_group_name_H-M 'P 21 21 21'
_atom_sites_solution_hydrogens geom
_atom_sites_solution_primary direct
_atom_sites_solution_secondary difmap
_audit_creation_method SHELXL-97
_audit_update_record
;
2019-11-19 deposited with the CCDC.	2020-04-14 downloaded from the CCDC.
;
_cell_angle_alpha 90.00
_cell_angle_beta 90.00
_cell_angle_gamma 90.00
_cell_formula_units_Z 4
_cell_length_a 6.7032(6)
_cell_length_b 8.5139(9)
_cell_length_c 22.447(2)
_cell_measurement_reflns_used 1722
_cell_measurement_temperature 298(2)
_cell_measurement_theta_max 27.93
_cell_measurement_theta_min 2.559
_cell_volume 1281.1(2)
_computing_cell_refinement 'Bruker SMART'
_computing_data_collection 'Bruker SMART'
_computing_data_reduction 'Bruker SAINT'
_computing_molecular_graphics 'Bruker SHELXTL'
_computing_publication_material 'Bruker SHELXTL'
_computing_structure_refinement 'SHELXL-97 (Sheldrick, 1997)'
_computing_structure_solution 'SHELXS-97 (Sheldrick, 1990)'
_diffrn_ambient_temperature 298(2)
_diffrn_measured_fraction_theta_full 0.994
_diffrn_measured_fraction_theta_max 0.994
_diffrn_measurement_device_type 'CCD area detector'
_diffrn_measurement_method 'phi and omega scans'
_diffrn_radiation_monochromator graphite
_diffrn_radiation_source 'fine-focus sealed tube'
_diffrn_radiation_type MoK\a
_diffrn_radiation_wavelength 0.71073
_diffrn_reflns_av_R_equivalents 0.0394
_diffrn_reflns_av_sigmaI/netI 0.0519
_diffrn_reflns_limit_h_max 7
_diffrn_reflns_limit_h_min -6
_diffrn_reflns_limit_k_max 10
_diffrn_reflns_limit_k_min -10
_diffrn_reflns_limit_l_max 26
_diffrn_reflns_limit_l_min -26
_diffrn_reflns_number 6334
_diffrn_reflns_theta_full 25.01
_diffrn_reflns_theta_max 25.01
_diffrn_reflns_theta_min 2.56
_exptl_absorpt_coefficient_mu 0.238
_exptl_absorpt_correction_T_max 0.9451
_exptl_absorpt_correction_T_min 0.9005
_exptl_absorpt_correction_type multi-scan
_exptl_absorpt_process_details sadabs
_exptl_crystal_density_diffrn 1.277
_exptl_crystal_density_meas 0
_exptl_crystal_density_method 'not measured'
_exptl_crystal_F_000 520
_exptl_crystal_size_max 0.45
_exptl_crystal_size_mid 0.37
_exptl_crystal_size_min 0.24
_refine_diff_density_max 0.211
_refine_diff_density_min -0.184
_refine_diff_density_rms 0.041
_refine_ls_abs_structure_details 'Flack H D (1983), Acta Cryst. A39, 876-881'
_refine_ls_abs_structure_Flack 0.7(3)
_refine_ls_extinction_coef 0.0022(11)
_refine_ls_extinction_expression Fc^*^=kFc[1+0.001xFc^2^\l^3^/sin(2\q)]^-1/4^
_refine_ls_extinction_method SHELXL
_refine_ls_goodness_of_fit_ref 1.125
_refine_ls_hydrogen_treatment mixed
_refine_ls_matrix_type full
_refine_ls_number_parameters 156
_refine_ls_number_reflns 2228
_refine_ls_number_restraints 12
_refine_ls_restrained_S_all 1.176
_refine_ls_R_factor_all 0.1043
_refine_ls_R_factor_gt 0.0537
_refine_ls_shift/su_max 0.000
_refine_ls_shift/su_mean 0.000
_refine_ls_structure_factor_coef Fsqd
_refine_ls_weighting_details 'calc w=1/[\s^2^(Fo^2^)+(0.0012P)^2^+0.6813P] where P=(Fo^2^+2Fc^2^)/3'
_refine_ls_weighting_scheme calc
_refine_ls_wR_factor_gt 0.0972
_refine_ls_wR_factor_ref 0.1177
_reflns_number_gt 1266
_reflns_number_total 2228
_reflns_threshold_expression >2sigma(I)
_cod_data_source_file d0gc00070a2.cif
_cod_data_source_block 191113b
_cod_depositor_comments
;
The following automatic conversions were performed:

data item '_symmetry_cell_setting' value 'Orthorhombic' was changed
to 'orthorhombic' in accordance with the
/home/data/users/saulius/crontab/automatic-downloads/rss-feeds/RSC/lib/dictionaries/cif_core.dic
dictionary named 'cif_core.dic' version 2.4.2 last updated on
2011-04-26.

Automatic conversion script
Id: cif_fix_values 7556 2019-12-06 15:28:31Z antanas 

 Adding full bibliography for 7240310--7240311.cif.

 Adding full bibliography for 7240310--7240311.cif.
;
_cod_original_cell_volume 1281.0(2)
_cod_original_sg_symbol_H-M P2(1)2(1)2(1)
_cod_database_code 7240310

loop_
_symmetry_equiv_pos_as_xyz
'x, y, z'
'-x+1/2, -y, z+1/2'
'-x, y+1/2, -z+1/2'
'x+1/2, -y+1/2, -z'

loop_
_atom_site_label
_atom_site_type_symbol
_atom_site_fract_x
_atom_site_fract_y
_atom_site_fract_z
_atom_site_U_iso_or_equiv
_atom_site_adp_type
_atom_site_occupancy
_atom_site_symmetry_multiplicity
_atom_site_calc_flag
_atom_site_refinement_flags
_atom_site_disorder_assembly
_atom_site_disorder_group
N1 N 0.6541(5) 0.3810(4) 0.20999(15) 0.0742(11) Uani 1 1 d . . .
H1 H 0.6134 0.4766 0.2076 0.089 Uiso 1 1 calc R . .
N2 N 0.4398(5) 0.3605(4) 0.28859(15) 0.0680(10) Uani 1 1 d . . .
H2 H 0.3935 0.4485 0.2758 0.082 Uiso 1 1 calc R . .
O1 O 0.6509(4) 0.1569(3) 0.26472(12) 0.0693(8) Uani 1 1 d . . .
S1 S 1.2691(7) 0.1386(5) 0.14446(14) 0.0916(6) Uani 0.599(3) 1 d PD A 1
S1' S 1.1803(11) 0.3928(7) 0.0705(2) 0.0916(6) Uani 0.401(3) 1 d PD A 2
C1 C 0.5864(7) 0.2910(5) 0.25505(18) 0.0625(11) Uani 1 1 d . . .
C2 C 0.7917(6) 0.3243(5) 0.16552(18) 0.0704(12) Uani 1 1 d . . .
H2A H 0.7542 0.3671 0.1271 0.084 Uiso 1 1 calc R . .
H2B H 0.7810 0.2108 0.1631 0.084 Uiso 1 1 calc R . .
C3 C 1.0034(6) 0.3673(7) 0.1783(2) 0.0959(17) Uani 1 1 d . A .
H3A H 1.0152 0.4808 0.1792 0.115 Uiso 1 1 calc R . .
H3B H 1.0393 0.3280 0.2174 0.115 Uiso 1 1 calc R . .
C4 C 1.1459(6) 0.3034(5) 0.13358(18) 0.0737(13) Uani 1 1 d D . .
C5 C 1.196(2) 0.3574(17) 0.0766(5) 0.0916(6) Uani 0.599(3) 1 d PD A 1
H5 H 1.1418 0.4488 0.0608 0.110 Uiso 0.599(3) 1 calc PR A 1
C5' C 1.256(4) 0.162(2) 0.1301(7) 0.0916(6) Uani 0.401(3) 1 d PD A 2
H5' H 1.2482 0.0866 0.1600 0.110 Uiso 0.401(3) 1 calc PR A 2
C6 C 1.3362(7) 0.2642(7) 0.0442(2) 0.0960(18) Uani 1 1 d D . .
H6 H 1.3876 0.2850 0.0066 0.115 Uiso 1 1 calc R A 1
C7 C 1.3791(7) 0.1394(7) 0.0793(2) 0.0985(17) Uani 1 1 d D A .
H7 H 1.4651 0.0597 0.0673 0.118 Uiso 1 1 calc R B 1
C8 C 0.3585(7) 0.3023(5) 0.34136(18) 0.0624(11) Uani 1 1 d . . .
C9 C 0.4570(7) 0.2003(5) 0.37966(19) 0.0707(13) Uani 1 1 d . . .
H9 H 0.5835 0.1635 0.3699 0.085 Uiso 1 1 calc R . .
C10 C 0.3684(8) 0.1533(6) 0.4319(2) 0.0849(14) Uani 1 1 d . . .
H10 H 0.4348 0.0832 0.4568 0.102 Uiso 1 1 calc R . .
C11 C 0.1840(9) 0.2081(6) 0.4481(2) 0.0907(17) Uani 1 1 d . . .
H11 H 0.1259 0.1760 0.4837 0.109 Uiso 1 1 calc R . .
C12 C 0.0859(8) 0.3111(6) 0.4111(2) 0.0898(16) Uani 1 1 d . . .
H12 H -0.0381 0.3507 0.4221 0.108 Uiso 1 1 calc R . .
C13 C 0.1702(7) 0.3558(5) 0.35804(18) 0.0730(12) Uani 1 1 d . . .
H13 H 0.1005 0.4228 0.3328 0.088 Uiso 1 1 calc R . .

loop_
_atom_site_aniso_label
_atom_site_aniso_U_11
_atom_site_aniso_U_22
_atom_site_aniso_U_33
_atom_site_aniso_U_23
_atom_site_aniso_U_13
_atom_site_aniso_U_12
N1 0.087(3) 0.051(2) 0.084(2) 0.003(2) 0.025(2) 0.003(2)
N2 0.075(2) 0.052(2) 0.077(2) -0.001(2) 0.0111(19) 0.005(2)
O1 0.081(2) 0.0415(16) 0.085(2) 0.0004(15) 0.0023(16) 0.0039(17)
S1 0.0788(12) 0.0893(16) 0.1066(14) 0.0015(11) -0.0029(12) 0.0053(11)
S1' 0.0788(12) 0.0893(16) 0.1066(14) 0.0015(11) -0.0029(12) 0.0053(11)
C1 0.067(3) 0.053(3) 0.067(3) -0.003(2) 0.000(2) -0.007(2)
C2 0.066(3) 0.067(3) 0.079(3) 0.000(2) 0.007(2) -0.005(2)
C3 0.059(3) 0.128(5) 0.101(4) -0.042(4) 0.004(3) -0.012(3)
C4 0.052(3) 0.083(3) 0.085(3) -0.018(3) -0.004(2) -0.005(2)
C5 0.0788(12) 0.0893(16) 0.1066(14) 0.0015(11) -0.0029(12) 0.0053(11)
C5' 0.0788(12) 0.0893(16) 0.1066(14) 0.0015(11) -0.0029(12) 0.0053(11)
C6 0.067(3) 0.127(5) 0.095(4) -0.025(4) 0.010(3) 0.008(4)
C7 0.070(3) 0.094(4) 0.131(5) -0.041(4) -0.003(3) 0.001(3)
C8 0.079(3) 0.051(3) 0.058(2) -0.006(2) -0.003(2) -0.003(2)
C9 0.079(3) 0.068(3) 0.065(3) 0.003(3) -0.009(2) 0.002(3)
C10 0.110(4) 0.078(4) 0.067(3) -0.001(3) -0.011(3) 0.014(4)
C11 0.118(5) 0.086(4) 0.068(3) 0.006(3) 0.017(3) 0.005(4)
C12 0.090(4) 0.096(4) 0.083(3) 0.000(3) 0.012(3) 0.007(3)
C13 0.077(3) 0.071(3) 0.071(3) 0.000(3) 0.006(3) 0.005(3)

loop_
_atom_type_symbol
_atom_type_description
_atom_type_scat_dispersion_real
_atom_type_scat_dispersion_imag
_atom_type_scat_source
C C 0.0033 0.0016 'International Tables Vol C Tables 4.2.6.8 and 6.1.1.4'
H H 0.0000 0.0000 'International Tables Vol C Tables 4.2.6.8 and 6.1.1.4'
N N 0.0061 0.0033 'International Tables Vol C Tables 4.2.6.8 and 6.1.1.4'
O O 0.0106 0.0060 'International Tables Vol C Tables 4.2.6.8 and 6.1.1.4'
S S 0.1246 0.1234 'International Tables Vol C Tables 4.2.6.8 and 6.1.1.4'

loop_
_geom_angle_atom_site_label_1
_geom_angle_atom_site_label_2
_geom_angle_atom_site_label_3
_geom_angle
_geom_angle_site_symmetry_1
_geom_angle_site_symmetry_3
_geom_angle_publ_flag
C1 N1 C2 123.0(4) . . ?
C1 N1 H1 118.5 . . ?
C2 N1 H1 118.5 . . ?
C1 N2 C8 126.3(4) . . ?
C1 N2 H2 116.8 . . ?
C8 N2 H2 116.8 . . ?
C7 S1 C4 95.2(3) . . ?
C4 S1' C6 95.3(3) . . ?
O1 C1 N1 122.5(4) . . ?
O1 C1 N2 123.4(4) . . ?
N1 C1 N2 114.0(4) . . ?
N1 C2 C3 113.1(4) . . ?
N1 C2 H2A 109.0 . . ?
C3 C2 H2A 109.0 . . ?
N1 C2 H2B 109.0 . . ?
C3 C2 H2B 109.0 . . ?
H2A C2 H2B 107.8 . . ?
C4 C3 C2 113.0(4) . . ?
C4 C3 H3A 109.0 . . ?
C2 C3 H3A 109.0 . . ?
C4 C3 H3B 109.0 . . ?
C2 C3 H3B 109.0 . . ?
H3A C3 H3B 107.8 . . ?
C5 C4 C5' 96.0(7) . . ?
C5 C4 C3 130.6(5) . . ?
C5' C4 C3 133.1(6) . . ?
C5 C4 S1' 10.1(5) . . ?
C5' C4 S1' 106.1(6) . . ?
C3 C4 S1' 120.5(4) . . ?
C5 C4 S1 107.1(5) . . ?
C5' C4 S1 11.7(7) . . ?
C3 C4 S1 122.2(4) . . ?
S1' C4 S1 117.2(3) . . ?
C4 C5 C6 116.1(8) . . ?
C4 C5 H5 121.9 . . ?
C6 C5 H5 121.9 . . ?
C4 C5' C7 117.6(9) . . ?
C4 C5' H5' 121.2 . . ?
C7 C5' H5' 121.2 . . ?
C7 C6 C5 106.3(6) . . ?
C7 C6 S1' 117.0(4) . . ?
C5 C6 S1' 10.8(5) . . ?
C7 C6 H6 126.9 . . ?
C5 C6 H6 126.9 . . ?
S1' C6 H6 116.1 . . ?
C6 C7 C5' 103.7(6) . . ?
C6 C7 S1 115.3(4) . . ?
C5' C7 S1 12.1(7) . . ?
C6 C7 H7 122.4 . . ?
C5' C7 H7 133.8 . . ?
S1 C7 H7 122.4 . . ?
C9 C8 C13 117.9(4) . . ?
C9 C8 N2 124.2(4) . . ?
C13 C8 N2 117.8(4) . . ?
C10 C9 C8 120.3(4) . . ?
C10 C9 H9 119.8 . . ?
C8 C9 H9 119.8 . . ?
C11 C10 C9 121.1(5) . . ?
C11 C10 H10 119.4 . . ?
C9 C10 H10 119.4 . . ?
C10 C11 C12 119.3(5) . . ?
C10 C11 H11 120.4 . . ?
C12 C11 H11 120.4 . . ?
C13 C12 C11 120.3(5) . . ?
C13 C12 H12 119.9 . . ?
C11 C12 H12 119.9 . . ?
C12 C13 C8 121.1(4) . . ?
C12 C13 H13 119.5 . . ?
C8 C13 H13 119.5 . . ?

loop_
_geom_bond_atom_site_label_1
_geom_bond_atom_site_label_2
_geom_bond_distance
_geom_bond_site_symmetry_2
_geom_bond_publ_flag
N1 C1 1.348(5) . ?
N1 C2 1.442(5) . ?
N1 H1 0.8600 . ?
N2 C1 1.372(5) . ?
N2 C8 1.395(5) . ?
N2 H2 0.8600 . ?
O1 C1 1.240(5) . ?
S1 C7 1.637(5) . ?
S1 C4 1.646(5) . ?
S1' C4 1.623(6) . ?
S1' C6 1.624(6) . ?
C2 C3 1.494(5) . ?
C2 H2A 0.9700 . ?
C2 H2B 0.9700 . ?
C3 C4 1.489(6) . ?
C3 H3A 0.9700 . ?
C3 H3B 0.9700 . ?
C4 C5 1.400(9) . ?
C4 C5' 1.415(10) . ?
C5 C6 1.427(8) . ?
C5 H5 0.9300 . ?
C5' C7 1.420(9) . ?
C5' H5' 0.9300 . ?
C6 C7 1.354(6) . ?
C6 H6 0.9300 . ?
C7 H7 0.9300 . ?
C8 C9 1.389(5) . ?
C8 C13 1.393(6) . ?
C9 C10 1.375(6) . ?
C9 H9 0.9300 . ?
C10 C11 1.370(6) . ?
C10 H10 0.9300 . ?
C11 C12 1.376(6) . ?
C11 H11 0.9300 . ?
C12 C13 1.372(6) . ?
C12 H12 0.9300 . ?
C13 H13 0.9300 . ?

loop_
_geom_torsion_atom_site_label_1
_geom_torsion_atom_site_label_2
_geom_torsion_atom_site_label_3
_geom_torsion_atom_site_label_4
_geom_torsion
_geom_torsion_site_symmetry_1
_geom_torsion_site_symmetry_2
_geom_torsion_site_symmetry_3
_geom_torsion_site_symmetry_4
_geom_torsion_publ_flag
C2 N1 C1 O1 6.6(6) . . . . ?
C2 N1 C1 N2 -172.9(3) . . . . ?
C8 N2 C1 O1 8.0(6) . . . . ?
C8 N2 C1 N1 -172.5(4) . . . . ?
C1 N1 C2 C3 -97.5(5) . . . . ?
N1 C2 C3 C4 177.8(4) . . . . ?
C2 C3 C4 C5 80.1(13) . . . . ?
C2 C3 C4 C5' -90.9(19) . . . . ?
C2 C3 C4 S1' 81.6(6) . . . . ?
C2 C3 C4 S1 -96.5(6) . . . . ?
C6 S1' C4 C5 -4(6) . . . . ?
C6 S1' C4 C5' -3.6(16) . . . . ?
C6 S1' C4 C3 -177.8(4) . . . . ?
C6 S1' C4 S1 0.3(5) . . . . ?
C7 S1 C4 C5 0.0(11) . . . . ?
C7 S1 C4 C5' 18(7) . . . . ?
C7 S1 C4 C3 177.3(4) . . . . ?
C7 S1 C4 S1' -0.8(5) . . . . ?
C5' C4 C5 C6 -4.7(15) . . . . ?
C3 C4 C5 C6 -178.1(7) . . . . ?
S1' C4 C5 C6 175(8) . . . . ?
S1 C4 C5 C6 -1.1(18) . . . . ?
C5 C4 C5' C7 6(2) . . . . ?
C3 C4 C5' C7 179.4(10) . . . . ?
S1' C4 C5' C7 6(3) . . . . ?
S1 C4 C5' C7 -157(9) . . . . ?
C4 C5 C6 C7 1.8(17) . . . . ?
C4 C5 C6 S1' -175(7) . . . . ?
C4 S1' C6 C7 0.5(7) . . . . ?
C4 S1' C6 C5 4(6) . . . . ?
C5 C6 C7 C5' 2.1(19) . . . . ?
S1' C6 C7 C5' 2.8(13) . . . . ?
C5 C6 C7 S1 -1.8(10) . . . . ?
S1' C6 C7 S1 -1.1(8) . . . . ?
C4 C5' C7 C6 -6(2) . . . . ?
C4 C5' C7 S1 157(8) . . . . ?
C4 S1 C7 C6 1.1(6) . . . . ?
C4 S1 C7 C5' -17(6) . . . . ?
C1 N2 C8 C9 25.0(6) . . . . ?
C1 N2 C8 C13 -158.1(4) . . . . ?
C13 C8 C9 C10 0.7(6) . . . . ?
N2 C8 C9 C10 177.6(4) . . . . ?
C8 C9 C10 C11 -1.4(7) . . . . ?
C9 C10 C11 C12 0.4(8) . . . . ?
C10 C11 C12 C13 1.4(8) . . . . ?
C11 C12 C13 C8 -2.1(8) . . . . ?
C9 C8 C13 C12 1.1(6) . . . . ?
N2 C8 C13 C12 -176.0(4) . . . . ?
